data_4126551
loop_
_publ_author_name
'Morrison, Gregory'
'Latshaw, Allison M.'
'Spagnuolo, Nicholas R.'
'Zur Loye, Hans-Conrad'

_publ_section_title
;
 Observation of Intense X-ray Scintillation in a Family of Mixed Anion
 Silicates, Cs3RESi4O10F2 (RE = Y, Eu-Lu), Obtained via an Enhanced Flux
 Crystal Growth Technique.
;
_journal_name_full 'Journal of the American Chemical Society'
_journal_paper_doi 10.1021/jacs.7b08559
_journal_year 2017
_chemical_formula_moiety 'Cs3 Dy F2 O10 Si4'
_chemical_formula_sum 'Cs3 Dy F2 O10 Si4'
_chemical_formula_weight 871.59
_space_group_crystal_system triclinic
_space_group_IT_number 2
_space_group_name_Hall '-P 1'
_space_group_name_H-M_alt 'P -1'
_symmetry_space_group_name_Hall '-P 1'
_symmetry_space_group_name_H-M 'P -1'
_audit_creation_date 2017-03-30
_audit_creation_method
;
Olex2 1.2
(compiled 2015.09.30 svn.r3233 for OlexSys, GUI svn.r5103)
;
_cell_angle_alpha 95.7630(10)
_cell_angle_beta 90.1000(10)
_cell_angle_gamma 119.7430(10)
_cell_formula_units_Z 2
_cell_length_a 7.0856(2)
_cell_length_b 7.1360(3)
_cell_length_c 16.1856(5)
_cell_measurement_reflns_used 9202
_cell_measurement_temperature 304(2)
_cell_measurement_theta_max 37.85
_cell_measurement_theta_min 2.53
_cell_volume 705.72(4)
_computing_cell_refinement 'SAINT v8.34A (Bruker, 2013)'
_computing_data_collection 'Bruker APEXII v2014.9-0 (Bruker, 2014)'
_computing_data_reduction 'SAINT v8.34A (Bruker, 2013)'
_computing_molecular_graphics 'Olex2 (Dolomanov et al., 2009)'
_computing_publication_material 'Olex2 (Dolomanov et al., 2009)'
_computing_structure_refinement 'ShelXL (Sheldrick, 2015)'
_computing_structure_solution 'XT (Sheldrick, 2015)'
_diffrn_ambient_temperature 303.9
_diffrn_measured_fraction_theta_full 1.000
_diffrn_measured_fraction_theta_max 0.994
_diffrn_measurement_device_type 'Bruker APEX-II CCD'
_diffrn_measurement_method '\f and \w scans'
_diffrn_radiation_type MoK\a
_diffrn_radiation_wavelength 0.71073
_diffrn_reflns_av_R_equivalents 0.0315
_diffrn_reflns_av_unetI/netI 0.0149
_diffrn_reflns_Laue_measured_fraction_full 1.000
_diffrn_reflns_Laue_measured_fraction_max 0.994
_diffrn_reflns_limit_h_max 12
_diffrn_reflns_limit_h_min -12
_diffrn_reflns_limit_k_max 12
_diffrn_reflns_limit_k_min -12
_diffrn_reflns_limit_l_max 27
_diffrn_reflns_limit_l_min -27
_diffrn_reflns_number 63900
_diffrn_reflns_point_group_measured_fraction_full 1.000
_diffrn_reflns_point_group_measured_fraction_max 0.994
_diffrn_reflns_theta_full 26.000
_diffrn_reflns_theta_max 37.876
_diffrn_reflns_theta_min 2.534
_diffrn_standards_number 0
_exptl_absorpt_coefficient_mu 13.322
_exptl_absorpt_correction_T_max 0.0814
_exptl_absorpt_correction_T_min 0.0322
_exptl_absorpt_correction_type multi-scan
_exptl_absorpt_process_details
;
SADABS-2014/4 (Bruker,2014/4) was used for absorption correction.
wR2(int) was 0.0965 before and 0.0416 after correction.
The Ratio of minimum to maximum transmission is 0.3956.
The \l/2 correction factor is 0.00150.
;
_exptl_crystal_colour colourless
_exptl_crystal_colour_primary colourless
_exptl_crystal_density_diffrn 4.102
_exptl_crystal_description 'hexagonal plate'
_exptl_crystal_F_000 770
_exptl_crystal_size_max 0.08
_exptl_crystal_size_mid 0.07
_exptl_crystal_size_min 0.03
_refine_diff_density_max 2.635
_refine_diff_density_min -2.479
_refine_diff_density_rms 0.214
_refine_ls_extinction_coef 0.00362(11)
_refine_ls_extinction_expression Fc^*^=kFc[1+0.001xFc^2^\l^3^/sin(2\q)]^-1/4^
_refine_ls_extinction_method 'SHELXL-2014/7 (Sheldrick 2014)'
_refine_ls_goodness_of_fit_ref 1.114
_refine_ls_hydrogen_treatment undef
_refine_ls_matrix_type full
_refine_ls_number_parameters 186
_refine_ls_number_reflns 7633
_refine_ls_number_restraints 0
_refine_ls_restrained_S_all 1.114
_refine_ls_R_factor_all 0.0281
_refine_ls_R_factor_gt 0.0258
_refine_ls_shift/su_max 0.001
_refine_ls_shift/su_mean 0.000
_refine_ls_structure_factor_coef Fsqd
_refine_ls_weighting_details 'w=1/[\s^2^(Fo^2^)+(0.0147P)^2^+5.0000P] where P=(Fo^2^+2Fc^2^)/3'
_refine_ls_weighting_scheme calc
_refine_ls_wR_factor_gt 0.0648
_refine_ls_wR_factor_ref 0.0656
_reflns_Friedel_coverage 0.000
_reflns_number_gt 7250
_reflns_number_total 7633
_reflns_threshold_expression 'I > 2\s(I)'
_cod_data_source_file ja7b08559_si_006.cif
_cod_data_source_block Cs3DySi4O10F2
_cod_database_code 4126551
_shelx_space_group_comment
;
The symmetry employed for this shelxl refinement is uniquely defined
by the following loop, which should always be used as a source of
symmetry information in preference to the above space-group names.
They are only intended as comments.
;
_shelx_estimated_absorpt_t_max 0.691
_shelx_estimated_absorpt_t_min 0.415
_olex2_refinement_description
;
1. Twinned data refinement
 Scales: 0.8743(10) 0.1257(10)
;
_shelx_shelxl_version_number 2014/7
_olex2_submission_special_instructions 'No special instructions were received'

loop_
_space_group_symop_operation_xyz
'x, y, z'
'-x, -y, -z'

loop_
_atom_site_label
_atom_site_type_symbol
_atom_site_fract_x
_atom_site_fract_y
_atom_site_fract_z
_atom_site_U_iso_or_equiv
_atom_site_adp_type
_atom_site_occupancy
_atom_site_site_symmetry_order
_atom_site_calc_flag
_atom_site_refinement_flags_posn
_atom_site_refinement_flags_adp
_atom_site_refinement_flags_occupancy
Dy1 Dy 0.5000 1.0000 0.0000 0.01144(4) Uani 1 2 d S T P
Dy2 Dy 0.5000 1.0000 0.5000 0.01654(4) Uani 1 2 d S T P
Cs1 Cs 0.84482(4) 0.68397(4) 0.05172(2) 0.02194(5) Uani 1 1 d . . .
Cs2 Cs 0.87163(5) 0.73098(5) 0.31830(2) 0.02948(6) Uani 1 1 d . . .
Cs3 Cs -0.18321(8) 0.64511(6) 0.58297(2) 0.04261(8) Uani 1 1 d . . .
Si1 Si 0.54985(16) 1.09411(13) 0.28477(5) 0.01195(13) Uani 1 1 d . . .
Si2 Si 0.37445(15) 0.29248(15) 0.16614(6) 0.01151(14) Uani 1 1 d . . .
Si3 Si 0.29219(14) 0.66380(14) 0.17231(6) 0.01165(14) Uani 1 1 d . . .
Si4 Si -0.07685(15) 0.21063(15) 0.17392(6) 0.01196(14) Uani 1 1 d . . .
O1 O 0.1181(4) 0.1513(4) 0.18605(18) 0.0168(4) Uani 1 1 d . . .
O2 O 0.7797(4) 1.1168(5) 0.25415(19) 0.0196(5) Uani 1 1 d . . .
O3 O 0.4421(4) 0.5503(4) 0.18312(18) 0.0162(4) Uani 1 1 d . . .
O4 O 0.3550(4) 0.8503(4) 0.25083(18) 0.0190(5) Uani 1 1 d . . .
O5 O 0.4206(5) 0.2330(5) 0.07530(18) 0.0215(5) Uani 1 1 d . . .
O6 O 0.5563(7) 1.1473(5) 0.38174(17) 0.0275(6) Uani 1 1 d . . .
O7 O 0.0417(4) 0.4770(4) 0.18895(17) 0.0155(4) Uani 1 1 d . . .
O8 O -0.2026(5) 0.1132(5) 0.08624(19) 0.0229(5) Uani 1 1 d . . .
O9 O 0.3023(5) 0.7421(5) 0.08437(18) 0.0212(5) Uani 1 1 d . . .
O10 O 0.5155(5) 1.2683(4) 0.23847(18) 0.0195(5) Uani 1 1 d . . .
F1 F 0.6060(6) 0.7692(6) 0.4491(2) 0.0371(7) Uani 1 1 d . . .
F2 F 0.1587(5) 0.7618(6) 0.4567(2) 0.0361(7) Uani 1 1 d . . .

loop_
_atom_site_aniso_label
_atom_site_aniso_U_11
_atom_site_aniso_U_22
_atom_site_aniso_U_33
_atom_site_aniso_U_23
_atom_site_aniso_U_13
_atom_site_aniso_U_12
Dy1 0.01220(8) 0.01167(7) 0.01037(7) 0.00156(5) 0.00095(6) 0.00584(7)
Dy2 0.01751(9) 0.02085(9) 0.01239(8) 0.00287(6) 0.00200(7) 0.01025(8)
Cs1 0.02096(10) 0.02355(9) 0.02179(9) 0.00385(7) 0.00108(8) 0.01125(9)
Cs2 0.02793(13) 0.03174(12) 0.02695(11) -0.00465(9) -0.00078(10) 0.01495(11)
Cs3 0.0476(2) 0.03456(15) 0.03994(16) 0.00101(12) -0.00128(16) 0.01674(16)
Si1 0.0123(3) 0.0115(3) 0.0112(3) 0.0016(2) 0.0011(3) 0.0053(3)
Si2 0.0120(3) 0.0115(3) 0.0123(3) 0.0016(3) 0.0013(3) 0.0067(3)
Si3 0.0109(3) 0.0101(3) 0.0138(3) 0.0024(3) 0.0021(3) 0.0049(3)
Si4 0.0102(3) 0.0111(3) 0.0140(4) 0.0019(3) 0.0002(3) 0.0048(3)
O1 0.0119(9) 0.0124(9) 0.0265(12) 0.0031(8) 0.0015(8) 0.0063(8)
O2 0.0159(10) 0.0213(11) 0.0253(13) 0.0104(10) 0.0076(9) 0.0107(9)
O3 0.0135(9) 0.0104(9) 0.0252(12) 0.0021(8) 0.0024(8) 0.0063(8)
O4 0.0150(10) 0.0125(9) 0.0241(12) -0.0031(9) 0.0025(9) 0.0036(8)
O5 0.0290(14) 0.0234(12) 0.0158(11) 0.0007(9) 0.0045(10) 0.0162(11)
O6 0.0408(18) 0.0254(13) 0.0138(10) 0.0023(9) 0.0035(12) 0.0146(14)
O7 0.0124(9) 0.0098(9) 0.0232(11) 0.0030(8) 0.0029(8) 0.0046(8)
O8 0.0205(12) 0.0264(13) 0.0202(12) -0.0033(10) -0.0065(10) 0.0114(11)
O9 0.0227(12) 0.0223(12) 0.0189(11) 0.0100(9) 0.0044(9) 0.0100(10)
O10 0.0190(11) 0.0165(10) 0.0235(12) 0.0034(9) -0.0050(9) 0.0092(9)
F1 0.0485(19) 0.0444(18) 0.0339(16) 0.0039(13) 0.0110(14) 0.0349(17)
F2 0.0227(13) 0.0410(17) 0.0346(16) 0.0060(13) -0.0042(11) 0.0081(12)

loop_
_atom_type_symbol
_atom_type_description
_atom_type_scat_dispersion_real
_atom_type_scat_dispersion_imag
_atom_type_scat_source
Cs Cs -0.3680 2.1192 'International Tables Vol C Tables 4.2.6.8 and 6.1.1.4'
Dy Dy -0.1892 4.4098 'International Tables Vol C Tables 4.2.6.8 and 6.1.1.4'
F F 0.0171 0.0103 'International Tables Vol C Tables 4.2.6.8 and 6.1.1.4'
O O 0.0106 0.0060 'International Tables Vol C Tables 4.2.6.8 and 6.1.1.4'
Si Si 0.0817 0.0704 'International Tables Vol C Tables 4.2.6.8 and 6.1.1.4'

loop_
_geom_angle_atom_site_label_1
_geom_angle_atom_site_label_2
_geom_angle_atom_site_label_3
_geom_angle
_geom_angle_site_symmetry_1
_geom_angle_site_symmetry_3
Cs1 Dy1 Cs1 180.0 1_455 2_775
Cs1 Dy1 Cs1 115.935(7) . 1_565
Cs1 Dy1 Cs1 64.065(7) . 2_665
Cs1 Dy1 Cs1 115.912(6) 1_455 .
Cs1 Dy1 Cs1 63.336(7) 1_455 2_665
Cs1 Dy1 Cs1 180.0 1_565 2_665
Cs1 Dy1 Cs1 63.336(6) 2_775 1_565
Cs1 Dy1 Cs1 64.088(6) 1_455 2_675
Cs1 Dy1 Cs1 64.064(7) 2_675 1_565
Cs1 Dy1 Cs1 115.912(6) 2_775 2_675
Cs1 Dy1 Cs1 116.664(6) 2_775 2_665
Cs1 Dy1 Cs1 180.0 . 2_675
Cs1 Dy1 Cs1 115.936(7) 2_675 2_665
Cs1 Dy1 Cs1 116.664(6) 1_455 1_565
Cs1 Dy1 Cs1 64.088(6) 2_775 .
O5 Dy1 Cs1 45.64(8) 2_665 .
O5 Dy1 Cs1 131.94(8) 1_565 2_665
O5 Dy1 Cs1 110.10(8) 2_665 1_455
O5 Dy1 Cs1 134.36(8) 1_565 .
O5 Dy1 Cs1 69.90(8) 2_665 2_775
O5 Dy1 Cs1 134.36(8) 2_665 2_675
O5 Dy1 Cs1 48.06(8) 2_665 2_665
O5 Dy1 Cs1 45.64(8) 1_565 2_675
O5 Dy1 Cs1 69.90(8) 1_565 1_455
O5 Dy1 Cs1 110.10(8) 1_565 2_775
O5 Dy1 Cs1 48.06(8) 1_565 1_565
O5 Dy1 Cs1 131.94(8) 2_665 1_565
O5 Dy1 O5 180.00(13) 2_665 1_565
O5 Dy1 O8 89.87(11) 2_665 2_565
O5 Dy1 O8 90.13(11) 2_665 1_665
O5 Dy1 O8 89.87(11) 1_565 1_665
O5 Dy1 O8 90.13(11) 1_565 2_565
O5 Dy1 O9 89.61(11) 2_665 2_675
O5 Dy1 O9 90.39(11) 2_665 .
O5 Dy1 O9 89.61(11) 1_565 .
O5 Dy1 O9 90.39(11) 1_565 2_675
O8 Dy1 Cs1 49.89(8) 2_565 2_675
O8 Dy1 Cs1 129.26(8) 1_665 1_455
O8 Dy1 Cs1 50.74(8) 1_665 2_775
O8 Dy1 Cs1 49.89(8) 1_665 .
O8 Dy1 Cs1 130.11(8) 2_565 .
O8 Dy1 Cs1 110.97(8) 2_565 1_565
O8 Dy1 Cs1 50.74(8) 2_565 1_455
O8 Dy1 Cs1 69.03(8) 1_665 1_565
O8 Dy1 Cs1 129.26(8) 2_565 2_775
O8 Dy1 Cs1 69.03(8) 2_565 2_665
O8 Dy1 Cs1 110.97(8) 1_665 2_665
O8 Dy1 Cs1 130.11(8) 1_665 2_675
O8 Dy1 O8 180.0(2) 2_565 1_665
O8 Dy1 O9 88.90(11) 2_565 2_675
O8 Dy1 O9 88.90(11) 1_665 .
O8 Dy1 O9 91.10(11) 2_565 .
O8 Dy1 O9 91.10(11) 1_665 2_675
O9 Dy1 Cs1 133.09(8) . 2_775
O9 Dy1 Cs1 71.69(8) . .
O9 Dy1 Cs1 50.10(8) 2_675 1_565
O9 Dy1 Cs1 46.91(8) 2_675 2_775
O9 Dy1 Cs1 129.90(8) 2_675 2_665
O9 Dy1 Cs1 133.09(8) 2_675 1_455
O9 Dy1 Cs1 108.31(8) 2_675 .
O9 Dy1 Cs1 71.69(8) 2_675 2_675
O9 Dy1 Cs1 129.90(8) . 1_565
O9 Dy1 Cs1 50.10(8) . 2_665
O9 Dy1 Cs1 108.31(8) . 2_675
O9 Dy1 Cs1 46.91(8) . 1_455
O9 Dy1 O9 180.0 . 2_675
Cs3 Dy2 Cs3 74.768(8) 2_576 .
Cs3 Dy2 Cs3 105.232(8) 2_576 2_676
Cs3 Dy2 Cs3 180.0 2_566 1_665
Cs3 Dy2 Cs3 112.931(10) 2_566 2_676
Cs3 Dy2 Cs3 114.341(10) 2_566 2_576
Cs3 Dy2 Cs3 180.0 . 2_676
Cs3 Dy2 Cs3 65.659(10) 1_665 2_576
Cs3 Dy2 Cs3 105.232(8) 1_655 .
Cs3 Dy2 Cs3 65.659(10) 2_566 1_655
Cs3 Dy2 Cs3 67.069(10) 1_665 2_676
Cs3 Dy2 Cs3 114.341(10) 1_665 1_655
Cs3 Dy2 Cs3 74.768(8) 1_655 2_676
Cs3 Dy2 Cs3 180.0 2_576 1_655
Cs3 Dy2 Cs3 67.068(10) 2_566 .
Cs3 Dy2 Cs3 112.932(10) 1_665 .
O6 Dy2 Cs3 101.73(8) . 2_566
O6 Dy2 Cs3 118.69(11) . .
O6 Dy2 Cs3 125.01(10) . 1_655
O6 Dy2 Cs3 78.27(8) 2_676 2_566
O6 Dy2 Cs3 61.31(11) . 2_676
O6 Dy2 Cs3 78.27(8) . 1_665
O6 Dy2 Cs3 54.99(10) 2_676 1_655
O6 Dy2 Cs3 101.73(8) 2_676 1_665
O6 Dy2 Cs3 61.31(11) 2_676 .
O6 Dy2 Cs3 54.99(10) . 2_576
O6 Dy2 Cs3 118.69(11) 2_676 2_676
O6 Dy2 Cs3 125.01(10) 2_676 2_576
O6 Dy2 O6 180.0(2) . 2_676
F1 Dy2 Cs3 68.93(10) . 2_676
F1 Dy2 Cs3 39.72(9) . 1_655
F1 Dy2 Cs3 45.83(11) . 2_566
F1 Dy2 Cs3 134.17(11) . 1_665
F1 Dy2 Cs3 39.72(9) 2_676 2_576
F1 Dy2 Cs3 134.17(11) 2_676 2_566
F1 Dy2 Cs3 111.07(10) . .
F1 Dy2 Cs3 111.06(10) 2_676 2_676
F1 Dy2 Cs3 68.94(10) 2_676 .
F1 Dy2 Cs3 45.83(11) 2_676 1_665
F1 Dy2 Cs3 140.28(9) . 2_576
F1 Dy2 Cs3 140.28(9) 2_676 1_655
F1 Dy2 O6 88.30(13) 2_676 .
F1 Dy2 O6 91.70(13) 2_676 2_676
F1 Dy2 O6 88.30(13) . 2_676
F1 Dy2 O6 91.71(13) . .
F1 Dy2 F1 180.0 . 2_676
F2 Dy2 Cs3 71.24(10) 2_676 1_655
F2 Dy2 Cs3 36.51(9) 2_676 2_676
F2 Dy2 Cs3 143.49(9) 2_676 .
F2 Dy2 Cs3 108.76(10) 2_676 2_576
F2 Dy2 Cs3 36.51(9) . .
F2 Dy2 Cs3 143.49(9) . 2_676
F2 Dy2 Cs3 46.33(10) . 2_566
F2 Dy2 Cs3 133.67(10) 2_676 2_566
F2 Dy2 Cs3 46.33(10) 2_676 1_665
F2 Dy2 Cs3 71.24(10) . 2_576
F2 Dy2 Cs3 133.67(10) . 1_665
F2 Dy2 Cs3 108.76(10) . 1_655
F2 Dy2 O6 90.84(13) . .
F2 Dy2 O6 89.16(13) . 2_676
F2 Dy2 O6 90.84(13) 2_676 2_676
F2 Dy2 O6 89.16(13) 2_676 .
F2 Dy2 F1 89.53(13) . 2_676
F2 Dy2 F1 89.53(13) 2_676 .
F2 Dy2 F1 90.47(13) . .
F2 Dy2 F1 90.47(13) 2_676 2_676
F2 Dy2 F2 180.0(2) 2_676 .
Si2 Cs1 Si3 97.32(2) . 1_655
Si2 Cs1 Si4 97.29(2) . 1_665
Si3 Cs1 Si4 95.96(2) 1_655 1_665
O1 Cs1 Si2 105.99(5) 1_665 .
O1 Cs1 Si3 71.32(4) 1_665 1_655
O1 Cs1 Si4 25.41(4) 1_665 1_665
O1 Cs1 O7 83.73(6) 1_665 1_655
O3 Cs1 Si2 25.95(4) . .
O3 Cs1 Si3 104.75(5) . 1_655
O3 Cs1 Si4 71.90(5) . 1_665
O3 Cs1 O1 84.75(6) . 1_665
O3 Cs1 O7 83.75(6) . 1_655
O5 Cs1 Si2 97.52(6) 2_665 .
O5 Cs1 Si2 24.34(5) . .
O5 Cs1 Si3 164.97(6) 2_665 1_655
O5 Cs1 Si3 103.52(6) . 1_655
O5 Cs1 Si4 84.53(6) 2_665 1_665
O5 Cs1 Si4 119.34(5) . 1_665
O5 Cs1 O1 130.34(7) . 1_665
O5 Cs1 O1 106.68(7) 2_665 1_665
O5 Cs1 O3 47.74(7) . .
O5 Cs1 O3 89.72(7) 2_665 .
O5 Cs1 O5 89.14(8) 2_665 .
O5 Cs1 O7 78.31(7) . 1_655
O5 Cs1 O7 167.20(7) 2_665 1_655
O5 Cs1 O8 60.82(7) 2_665 1_665
O5 Cs1 O8 80.08(8) 2_665 2_665
O5 Cs1 O8 116.03(8) . 1_665
O5 Cs1 O8 138.12(7) . 2_665
O5 Cs1 O9 80.55(7) 2_665 2_665
O5 Cs1 O9 141.41(8) 2_665 1_655
O5 Cs1 O9 59.65(7) . 2_665
O7 Cs1 Si2 72.00(4) 1_655 .
O7 Cs1 Si3 25.82(4) 1_655 1_655
O7 Cs1 Si4 103.74(5) 1_655 1_665
O8 Cs1 Si2 100.45(6) 1_665 .
O8 Cs1 Si2 162.30(6) 2_665 .
O8 Cs1 Si3 85.05(5) 2_665 1_655
O8 Cs1 Si3 118.47(5) 1_665 1_655
O8 Cs1 Si4 99.91(6) 2_665 1_665
O8 Cs1 Si4 23.74(5) 1_665 1_665
O8 Cs1 O1 91.41(7) 2_665 1_665
O8 Cs1 O1 47.17(7) 1_665 1_665
O8 Cs1 O3 167.61(7) 2_665 .
O8 Cs1 O3 75.06(7) 1_665 .
O8 Cs1 O7 127.24(7) 1_665 1_655
O8 Cs1 O7 107.59(7) 2_665 1_655
O8 Cs1 O8 93.69(8) 1_665 2_665
O8 Cs1 O9 141.36(7) 1_665 2_665
O8 Cs1 O9 78.63(7) 2_665 2_665
O9 Cs1 Si2 119.54(5) 1_655 .
O9 Cs1 Si2 83.68(5) 2_665 .
O9 Cs1 Si3 23.70(5) 1_655 1_655
O9 Cs1 Si3 98.73(5) 2_665 1_655
O9 Cs1 Si4 99.92(6) 1_655 1_665
O9 Cs1 Si4 165.04(5) 2_665 1_665
O9 Cs1 O1 166.67(7) 2_665 1_665
O9 Cs1 O1 74.87(7) 1_655 1_665
O9 Cs1 O3 106.80(7) 2_665 .
O9 Cs1 O3 128.30(7) 1_655 .
O9 Cs1 O5 119.92(8) 1_655 .
O9 Cs1 O7 90.80(7) 2_665 1_655
O9 Cs1 O7 47.67(7) 1_655 1_655
O9 Cs1 O8 117.13(8) 1_655 1_665
O9 Cs1 O8 61.35(7) 1_655 2_665
O9 Cs1 O9 92.46(8) 1_655 2_665
Si1 Cs2 Cs3 164.565(15) 1_545 2_676
Si1 Cs2 Si2 46.039(19) 1_545 .
Si1 Cs2 Si3 83.64(2) 1_545 1_655
Si2 Cs2 Cs3 143.682(17) . 2_676
Si2 Cs2 Si3 90.91(2) . 1_655
Si3 Cs2 Cs3 105.439(16) 1_655 2_676
O1 Cs2 Cs3 60.11(5) 1_665 2_676
O1 Cs2 Si1 135.29(5) 1_665 1_545
O1 Cs2 Si2 99.14(5) 1_665 .
O1 Cs2 Si3 67.56(4) 1_665 1_655
O2 Cs2 Cs3 55.82(5) . 2_676
O2 Cs2 Si1 133.64(6) . 1_545
O2 Cs2 Si2 88.37(6) . .
O2 Cs2 Si3 109.16(5) . 1_655
O2 Cs2 O1 42.95(6) . 1_665
O3 Cs2 Cs3 119.54(4) . 2_676
O3 Cs2 Si1 69.57(5) . 1_545
O3 Cs2 Si2 24.16(4) . .
O3 Cs2 Si3 100.83(5) . 1_655
O3 Cs2 O1 82.68(6) . 1_665
O3 Cs2 O2 64.34(7) . .
O4 Cs2 Cs3 83.70(5) 1_655 2_676
O4 Cs2 Si1 102.70(5) 1_655 1_545
O4 Cs2 Si2 114.08(5) 1_655 .
O4 Cs2 Si3 23.52(5) 1_655 1_655
O4 Cs2 O1 61.88(7) 1_655 1_665
O4 Cs2 O2 104.28(7) 1_655 .
O4 Cs2 O3 120.34(7) 1_655 .
O7 Cs2 Cs3 129.08(4) 1_655 2_676
O7 Cs2 Si1 60.68(5) 1_655 1_545
O7 Cs2 Si2 71.11(5) 1_655 .
O7 Cs2 Si3 23.64(5) 1_655 1_655
O7 Cs2 O1 84.15(6) 1_655 1_665
O7 Cs2 O2 119.73(7) 1_655 .
O7 Cs2 O3 86.79(6) 1_655 .
O7 Cs2 O4 46.19(6) 1_655 1_655
O10 Cs2 Cs3 163.45(5) 1_545 2_676
O10 Cs2 Si1 23.46(5) 1_545 1_545
O10 Cs2 Si2 22.58(5) 1_545 .
O10 Cs2 Si3 87.48(6) 1_545 1_655
O10 Cs2 O1 118.05(7) 1_545 1_665
O10 Cs2 O2 110.57(7) 1_545 .
O10 Cs2 O3 46.25(6) 1_545 .
O10 Cs2 O4 110.41(7) 1_545 1_655
O10 Cs2 O7 64.23(7) 1_545 1_655
F1 Cs2 Cs3 73.56(8) . 2_676
F1 Cs2 Si1 95.24(8) . 1_545
F1 Cs2 Si2 95.67(8) . .
F1 Cs2 Si3 169.70(7) . 1_655
F1 Cs2 O1 118.90(8) . 1_665
F1 Cs2 O2 79.01(8) . .
F1 Cs2 O3 88.29(9) . .
F1 Cs2 O4 150.03(9) . 1_655
F1 Cs2 O7 155.57(9) . 1_655
F1 Cs2 O10 95.56(10) . 1_545
F1 Cs2 F2 84.69(9) . 1_655
F2 Cs2 Cs3 73.91(7) 1_655 2_676
F2 Cs2 Si1 94.85(7) 1_655 1_545
F2 Cs2 Si2 140.84(7) 1_655 .
F2 Cs2 Si3 85.21(7) 1_655 1_655
F2 Cs2 O1 114.95(8) 1_655 1_665
F2 Cs2 O2 129.64(9) 1_655 .
F2 Cs2 O3 162.27(8) 1_655 .
F2 Cs2 O4 70.18(9) 1_655 1_655
F2 Cs2 O7 92.89(9) 1_655 1_655
F2 Cs2 O10 118.27(9) 1_655 1_545
Dy2 Cs3 Dy2 105.232(8) 1_455 .
Dy2 Cs3 Dy2 112.932(10) 1_445 .
Dy2 Cs3 Dy2 114.341(10) 1_445 1_455
Dy2 Cs3 Cs2 84.470(8) 1_445 1_455
Dy2 Cs3 Si4 113.871(16) 1_445 2_566
Cs2 Cs3 Dy2 64.618(7) 1_455 .
Cs2 Cs3 Dy2 175.784(11) 2_676 1_445
Cs2 Cs3 Dy2 68.716(8) 2_676 .
Cs2 Cs3 Dy2 66.310(7) 1_455 1_455
Cs2 Cs3 Dy2 68.267(8) 2_676 1_455
Cs2 Cs3 Cs2 99.701(9) 2_676 1_455
Cs2 Cs3 Si4 62.034(15) 2_676 2_566
Si4 Cs3 Dy2 88.263(15) 2_566 .
Si4 Cs3 Dy2 118.734(16) 2_566 1_455
Si4 Cs3 Cs2 152.091(18) 2_566 1_455
O2 Cs3 Dy2 65.71(5) 2_676 .
O2 Cs3 Dy2 120.14(5) 2_676 1_455
O2 Cs3 Dy2 123.67(5) 2_676 1_445
O2 Cs3 Cs2 129.48(5) 2_676 1_455
O2 Cs3 Cs2 53.00(5) 2_676 2_676
O2 Cs3 Si4 22.71(5) 2_676 2_566
O2 Cs3 O6 107.77(7) 2_676 2_576
O6 Cs3 Dy2 112.17(6) 2_576 1_445
O6 Cs3 Dy2 127.75(5) 2_576 .
O6 Cs3 Dy2 29.96(4) 2_576 1_455
O6 Cs3 Cs2 68.25(5) 2_576 2_676
O6 Cs3 Cs2 95.29(5) 2_576 1_455
O6 Cs3 Si4 96.58(5) 2_576 2_566
F1 Cs3 Dy2 96.84(7) 1_455 .
F1 Cs3 Dy2 89.43(7) 2_566 1_455
F1 Cs3 Dy2 27.53(6) 1_455 1_455
F1 Cs3 Dy2 32.24(6) 2_566 1_445
F1 Cs3 Dy2 95.21(7) 1_455 1_445
F1 Cs3 Dy2 143.02(6) 2_566 .
F1 Cs3 Cs2 41.62(6) 1_455 1_455
F1 Cs3 Cs2 92.36(7) 2_566 1_455
F1 Cs3 Cs2 147.15(6) 2_566 2_676
F1 Cs3 Cs2 88.37(7) 1_455 2_676
F1 Cs3 Si4 145.83(6) 1_455 2_566
F1 Cs3 Si4 114.49(7) 2_566 2_566
F1 Cs3 O2 140.83(9) 1_455 2_676
F1 Cs3 O2 134.75(8) 2_566 2_676
F1 Cs3 O6 80.35(8) 2_566 2_576
F1 Cs3 O6 54.07(7) 1_455 2_576
F1 Cs3 F1 80.57(11) 2_566 1_455
F1 Cs3 F2 119.61(10) 2_566 .
F1 Cs3 F2 63.49(8) 2_566 2_566
F2 Cs3 Dy2 32.27(6) 2_566 1_445
F2 Cs3 Dy2 25.90(6) . .
F2 Cs3 Dy2 94.22(7) . 1_445
F2 Cs3 Dy2 86.26(6) 2_566 .
F2 Cs3 Dy2 142.75(6) 2_566 1_455
F2 Cs3 Dy2 98.93(7) . 1_455
F2 Cs3 Cs2 42.01(6) . 1_455
F2 Cs3 Cs2 88.54(7) . 2_676
F2 Cs3 Cs2 146.46(6) 2_566 2_676
F2 Cs3 Cs2 88.54(7) 2_566 1_455
F2 Cs3 Si4 96.52(7) 2_566 2_566
F2 Cs3 Si4 112.79(6) . 2_566
F2 Cs3 O2 96.98(8) 2_566 2_676
F2 Cs3 O2 90.78(8) . 2_676
F2 Cs3 O6 128.19(9) . 2_576
F2 Cs3 O6 143.78(8) 2_566 2_576
F2 Cs3 F1 117.47(10) 2_566 1_455
F2 Cs3 F1 80.86(8) . 1_455
F2 Cs3 F2 75.98(11) 2_566 .
Cs2 Si1 Cs2 112.32(2) 1_455 .
Cs2 Si1 Cs2 120.83(3) 1_565 .
Cs2 Si1 Cs2 121.81(3) 1_565 1_455
O2 Si1 Cs2 46.84(10) . .
O2 Si1 Cs2 85.16(11) . 1_565
O2 Si1 Cs2 152.67(11) . 1_455
O4 Si1 Cs2 157.98(12) . 1_565
O4 Si1 Cs2 80.00(11) . .
O4 Si1 Cs2 45.29(10) . 1_455
O4 Si1 O2 107.85(15) . .
O6 Si1 Cs2 90.15(15) . .
O6 Si1 Cs2 76.81(12) . 1_565
O6 Si1 Cs2 81.28(15) . 1_455
O6 Si1 O2 112.0(2) . .
O6 Si1 O4 112.67(17) . .
O6 Si1 O10 109.72(18) . .
O10 Si1 Cs2 90.63(11) . 1_455
O10 Si1 Cs2 152.02(12) . .
O10 Si1 Cs2 49.95(10) . 1_565
O10 Si1 O2 105.95(15) . .
O10 Si1 O4 108.41(16) . .
Cs1 Si2 Cs1 71.205(17) . 2_665
Cs1 Si2 Cs1 124.21(2) . 1_445
Cs1 Si2 Cs1 65.166(15) 2_665 1_445
Cs1 Si2 Cs2 132.27(3) 2_665 .
Cs1 Si2 Cs2 67.345(16) . .
Cs2 Si2 Cs1 162.10(3) . 1_445
O1 Si2 Cs1 85.33(11) . 2_665
O1 Si2 Cs1 154.88(11) . .
O1 Si2 Cs1 47.50(10) . 1_445
O1 Si2 Cs2 128.35(11) . .
O1 Si2 O3 106.62(14) . .
O3 Si2 Cs1 139.23(10) . 1_445
O3 Si2 Cs1 63.28(10) . .
O3 Si2 Cs1 84.44(11) . 2_665
O3 Si2 Cs2 56.39(10) . .
O5 Si2 Cs1 47.70(12) . 2_665
O5 Si2 Cs1 56.97(12) . .
O5 Si2 Cs1 68.08(12) . 1_445
O5 Si2 Cs2 118.67(13) . .
O5 Si2 O1 112.94(16) . .
O5 Si2 O3 111.35(16) . .
O5 Si2 O10 114.64(17) . 1_545
O10 Si2 Cs1 97.41(11) 1_545 .
O10 Si2 Cs1 162.12(12) 1_545 2_665
O10 Si2 Cs1 114.17(11) 1_545 1_445
O10 Si2 Cs2 48.13(10) 1_545 .
O10 Si2 O1 107.49(15) 1_545 .
O10 Si2 O3 103.06(15) 1_545 .
Cs1 Si3 Cs1 68.728(17) 1_455 2_665
Cs1 Si3 Cs2 66.895(15) 1_455 1_455
Cs2 Si3 Cs1 126.74(2) 1_455 2_665
O3 Si3 Cs1 81.10(10) . 2_665
O3 Si3 Cs1 148.94(11) . 1_455
O3 Si3 Cs2 132.32(11) . 1_455
O3 Si3 O7 105.48(13) . .
O4 Si3 Cs1 102.99(11) . 1_455
O4 Si3 Cs1 166.60(12) . 2_665
O4 Si3 Cs2 54.18(10) . 1_455
O4 Si3 O3 108.01(15) . .
O4 Si3 O7 103.28(14) . .
O7 Si3 Cs1 64.75(10) . 1_455
O7 Si3 Cs1 83.07(10) . 2_665
O7 Si3 Cs2 52.05(9) . 1_455
O9 Si3 Cs1 51.54(12) . 2_665
O9 Si3 Cs1 52.43(11) . 1_455
O9 Si3 Cs2 114.26(12) . 1_455
O9 Si3 O3 113.17(16) . .
O9 Si3 O4 115.10(16) . .
O9 Si3 O7 110.94(16) . .
Cs1 Si4 Cs1 68.889(17) 1_445 2_665
Cs1 Si4 Cs2 64.242(15) 1_445 1_445
Cs1 Si4 Cs2 127.49(2) 2_665 1_445
Cs1 Si4 Cs3 136.46(2) 2_665 2_566
Cs1 Si4 Cs3 117.06(2) 1_445 2_566
Cs3 Si4 Cs2 57.320(14) 2_566 1_445
O1 Si4 Cs1 62.89(10) . 1_445
O1 Si4 Cs1 82.12(10) . 2_665
O1 Si4 Cs2 56.45(10) . 1_445
O1 Si4 Cs3 66.77(10) . 2_566
O2 Si4 Cs1 101.12(11) 1_445 1_445
O2 Si4 Cs1 166.41(12) 1_445 2_665
O2 Si4 Cs2 49.54(10) 1_445 1_445
O2 Si4 Cs3 55.80(11) 1_445 2_566
O2 Si4 O1 101.86(15) 1_445 .
O2 Si4 O7 107.48(15) 1_445 .
O7 Si4 Cs1 83.51(10) . 2_665
O7 Si4 Cs1 151.07(10) . 1_445
O7 Si4 Cs2 134.46(11) . 1_445
O7 Si4 Cs3 77.18(10) . 2_566
O7 Si4 O1 106.08(14) . .
O8 Si4 Cs1 51.10(12) . 2_665
O8 Si4 Cs1 55.98(12) . 1_445
O8 Si4 Cs2 112.89(13) . 1_445
O8 Si4 Cs3 169.58(13) . 2_566
O8 Si4 O1 111.92(16) . .
O8 Si4 O2 115.91(17) . 1_445
O8 Si4 O7 112.64(16) . .
Cs1 O1 Cs2 75.68(5) 1_445 1_445
Si2 O1 Cs1 111.90(12) . 1_445
Si2 O1 Cs2 128.50(13) . 1_445
Si2 O1 Si4 128.46(17) . .
Si4 O1 Cs1 91.71(11) . 1_445
Si4 O1 Cs2 100.89(11) . 1_445
Cs2 O2 Cs3 71.18(6) . 2_676
Si1 O2 Cs2 112.47(12) . .
Si1 O2 Cs3 111.04(14) . 2_676
Si4 O2 Cs2 108.88(13) 1_665 .
Si4 O2 Cs3 101.50(12) 1_665 2_676
Si4 O2 Si1 133.52(19) 1_665 .
Cs2 O3 Cs1 79.46(6) . .
Si2 O3 Cs1 90.77(11) . .
Si2 O3 Cs2 99.44(11) . .
Si3 O3 Cs1 115.11(13) . .
Si3 O3 Cs2 126.39(13) . .
Si3 O3 Si2 129.50(17) . .
Si1 O4 Cs2 114.22(13) . 1_455
Si3 O4 Cs2 102.30(12) . 1_455
Si3 O4 Si1 139.97(19) . .
Dy1 O5 Cs1 100.22(10) 1_545 .
Dy1 O5 Cs1 102.72(10) 1_545 2_665
Cs1 O5 Cs1 90.86(8) 2_665 .
Si2 O5 Dy1 141.59(18) . 1_545
Si2 O5 Cs1 110.12(15) . 2_665
Si2 O5 Cs1 98.68(14) . .
Dy2 O6 Cs3 95.05(11) . 2_576
Si1 O6 Dy2 142.83(19) . .
Si1 O6 Cs3 105.78(17) . 2_576
Cs2 O7 Cs1 79.96(6) 1_455 1_455
Si3 O7 Cs1 89.43(11) . 1_455
Si3 O7 Cs2 104.31(11) . 1_455
Si4 O7 Cs1 112.84(12) . 1_455
Si4 O7 Cs2 122.63(13) . 1_455
Si4 O7 Si3 130.14(17) . .
Dy1 O8 Cs1 97.82(10) 1_445 1_445
Dy1 O8 Cs1 96.61(10) 1_445 2_665
Cs1 O8 Cs1 86.31(8) 1_445 2_665
Si4 O8 Dy1 151.17(19) . 1_445
Si4 O8 Cs1 106.74(14) . 2_665
Si4 O8 Cs1 100.28(14) . 1_445
Dy1 O9 Cs1 97.66(10) . 2_665
Dy1 O9 Cs1 100.65(10) . 1_455
Cs1 O9 Cs1 87.54(8) 1_455 2_665
Si3 O9 Dy1 146.11(19) . .
Si3 O9 Cs1 106.37(14) . 2_665
Si3 O9 Cs1 103.86(14) . 1_455
Si1 O10 Cs2 106.58(12) . 1_565
Si2 O10 Cs2 109.29(13) 1_565 1_565
Si2 O10 Si1 144.08(19) 1_565 .
Dy2 F1 Cs2 139.02(16) . .
Dy2 F1 Cs3 112.75(13) . 1_655
Dy2 F1 Cs3 101.93(13) . 2_566
Cs2 F1 Cs3 103.53(11) . 2_566
Cs2 F1 Cs3 94.09(9) . 1_655
Cs3 F1 Cs3 99.43(11) 2_566 1_655
Dy2 F2 Cs2 133.42(15) . 1_455
Dy2 F2 Cs3 117.59(14) . .
Dy2 F2 Cs3 101.39(13) . 2_566
Cs2 F2 Cs3 94.62(9) 1_455 .
Cs2 F2 Cs3 102.16(11) 1_455 2_566
Cs3 F2 Cs3 104.02(11) 2_566 .

loop_
_geom_bond_atom_site_label_1
_geom_bond_atom_site_label_2
_geom_bond_distance
_geom_bond_site_symmetry_2
Dy1 Cs1 4.1645(3) 1_455
Dy1 Cs1 4.2228(3) 2_665
Dy1 Cs1 4.1947(3) 2_675
Dy1 Cs1 4.1645(3) 2_775
Dy1 Cs1 4.1947(3) .
Dy1 Cs1 4.2228(3) 1_565
Dy1 O5 2.256(3) 2_665
Dy1 O5 2.256(3) 1_565
Dy1 O8 2.262(3) 1_665
Dy1 O8 2.262(3) 2_565
Dy1 O9 2.273(3) .
Dy1 O9 2.273(3) 2_675
Dy2 Cs3 4.4936(5) .
Dy2 Cs3 4.4236(5) 1_655
Dy2 Cs3 4.4236(5) 2_576
Dy2 Cs3 4.0656(4) 2_566
Dy2 Cs3 4.4937(5) 2_676
Dy2 Cs3 4.0656(4) 1_665
Dy2 O6 2.218(3) 2_676
Dy2 O6 2.218(3) .
Dy2 F1 2.217(3) 2_676
Dy2 F1 2.217(3) .
Dy2 F2 2.215(3) .
Dy2 F2 2.215(3) 2_676
Cs1 Si2 3.7635(10) .
Cs1 Si3 3.7902(9) 1_655
Cs1 Si4 3.8443(10) 1_665
Cs1 O1 3.423(3) 1_665
Cs1 O3 3.362(3) .
Cs1 O5 3.074(3) 2_665
Cs1 O5 3.192(3) .
Cs1 O7 3.428(3) 1_655
Cs1 O8 3.246(3) 2_665
Cs1 O8 3.238(3) 1_665
Cs1 O9 3.269(3) 2_665
Cs1 O9 3.094(3) 1_655
Cs2 Cs3 4.0070(5) 2_676
Cs2 Si1 3.9200(9) 1_545
Cs2 Si2 3.9689(10) .
Cs2 Si3 3.9885(9) 1_655
Cs2 O1 3.568(3) 1_665
Cs2 O2 3.381(3) .
Cs2 O3 3.351(3) .
Cs2 O4 3.310(3) 1_655
Cs2 O7 3.246(3) 1_655
Cs2 O10 3.131(3) 1_545
Cs2 F1 2.916(3) .
Cs2 F2 2.940(3) 1_655
Cs3 Dy2 4.4236(5) 1_455
Cs3 Dy2 4.0656(4) 1_445
Cs3 Cs2 4.3788(5) 1_455
Cs3 Cs2 4.0070(5) 2_676
Cs3 Si4 4.1494(10) 2_566
Cs3 O2 3.502(3) 2_676
Cs3 O6 3.637(4) 2_576
Cs3 F1 2.980(4) 2_566
Cs3 F1 3.065(4) 1_455
Cs3 F2 3.017(4) .
Cs3 F2 3.000(4) 2_566
Si1 Cs2 4.2472(10) 1_455
Si1 Cs2 3.9200(9) 1_565
Si1 O2 1.638(3) .
Si1 O4 1.630(3) .
Si1 O6 1.572(3) .
Si1 O10 1.629(3) .
Si2 Cs1 3.9032(10) 2_665
Si2 Cs1 4.3082(10) 1_445
Si2 O1 1.634(3) .
Si2 O3 1.647(3) .
Si2 O5 1.569(3) .
Si2 O10 1.615(3) 1_545
Si3 Cs1 4.0050(10) 2_665
Si3 Cs1 3.7902(9) 1_455
Si3 Cs2 3.9885(9) 1_455
Si3 O3 1.642(3) .
Si3 O4 1.629(3) .
Si3 O7 1.651(3) .
Si3 O9 1.570(3) .
Si4 Cs1 3.9941(10) 2_665
Si4 Cs1 3.8443(10) 1_445
Si4 Cs2 4.2047(10) 1_445
Si4 Cs3 4.1494(10) 2_566
Si4 O1 1.650(3) .
Si4 O2 1.634(3) 1_445
Si4 O7 1.643(3) .
Si4 O8 1.573(3) .
O1 Cs1 3.423(3) 1_445
O1 Cs2 3.568(3) 1_445
O2 Cs3 3.502(3) 2_676
O2 Si4 1.635(3) 1_665
O4 Cs2 3.310(3) 1_455
O5 Dy1 2.256(3) 1_545
O5 Cs1 3.074(3) 2_665
O6 Cs3 3.637(4) 2_576
O7 Cs1 3.428(3) 1_455
O7 Cs2 3.246(3) 1_455
O8 Dy1 2.262(3) 1_445
O8 Cs1 3.238(3) 1_445
O8 Cs1 3.246(3) 2_665
O9 Cs1 3.094(3) 1_455
O9 Cs1 3.269(3) 2_665
O10 Cs2 3.131(3) 1_565
O10 Si2 1.615(3) 1_565
F1 Cs3 3.065(4) 1_655
F1 Cs3 2.980(4) 2_566
F2 Cs2 2.940(3) 1_455
F2 Cs3 3.000(4) 2_566

loop_
_geom_torsion_atom_site_label_1
_geom_torsion_atom_site_label_2
_geom_torsion_atom_site_label_3
_geom_torsion_atom_site_label_4
_geom_torsion
_geom_torsion_site_symmetry_1
_geom_torsion_site_symmetry_4
Cs1 Si2 O1 Cs1 80.9(2) . 1_445
Cs1 Si2 O1 Cs1 60.21(9) 2_665 1_445
Cs1 Si2 O1 Cs2 169.73(11) . 1_445
Cs1 Si2 O1 Cs2 149.02(14) 2_665 1_445
Cs1 Si2 O1 Cs2 88.80(15) 1_445 1_445
Cs1 Si2 O1 Si4 -111.1(3) 1_445 .
Cs1 Si2 O1 Si4 -30.2(4) . .
Cs1 Si2 O1 Si4 -50.9(2) 2_665 .
Cs1 Si2 O3 Cs1 -71.74(5) 2_665 .
Cs1 Si2 O3 Cs1 -112.35(11) 1_445 .
Cs1 Si2 O3 Cs2 168.21(7) 1_445 .
Cs1 Si2 O3 Cs2 -79.44(7) . .
Cs1 Si2 O3 Cs2 -151.18(7) 2_665 .
Cs1 Si2 O3 Si3 124.1(3) . .
Cs1 Si2 O3 Si3 11.8(3) 1_445 .
Cs1 Si2 O3 Si3 52.4(2) 2_665 .
Cs1 Si2 O5 Dy1 118.8(3) . 1_545
Cs1 Si2 O5 Dy1 -71.3(3) 1_445 1_545
Cs1 Si2 O5 Dy1 -147.1(4) 2_665 1_545
Cs1 Si2 O5 Cs1 94.13(13) 2_665 .
Cs1 Si2 O5 Cs1 75.76(11) 1_445 2_665
Cs1 Si2 O5 Cs1 -94.13(13) . 2_665
Cs1 Si2 O5 Cs1 169.89(12) 1_445 .
Cs1 Si3 O3 Cs1 62.86(9) 2_665 .
Cs1 Si3 O3 Cs1 76.5(2) 1_455 .
Cs1 Si3 O3 Cs2 158.28(14) 2_665 .
Cs1 Si3 O3 Cs2 171.93(7) 1_455 .
Cs1 Si3 O3 Si2 -37.4(4) 1_455 .
Cs1 Si3 O3 Si2 -51.1(2) 2_665 .
Cs1 Si3 O4 Cs2 98.8(4) 2_665 1_455
Cs1 Si3 O4 Cs2 48.45(10) 1_455 1_455
Cs1 Si3 O4 Si1 -107.4(3) 1_455 .
Cs1 Si3 O4 Si1 -57.0(7) 2_665 .
Cs1 Si3 O7 Cs1 -69.71(4) 2_665 1_455
Cs1 Si3 O7 Cs2 -149.20(8) 2_665 1_455
Cs1 Si3 O7 Cs2 -79.49(7) 1_455 1_455
Cs1 Si3 O7 Si4 120.0(2) 1_455 .
Cs1 Si3 O7 Si4 50.2(2) 2_665 .
Cs1 Si3 O9 Dy1 -133.4(4) 2_665 .
Cs1 Si3 O9 Dy1 135.1(4) 1_455 .
Cs1 Si3 O9 Cs1 91.52(13) 2_665 1_455
Cs1 Si3 O9 Cs1 -91.52(13) 1_455 2_665
Cs1 Si4 O1 Cs1 -70.27(5) 2_665 1_445
Cs1 Si4 O1 Cs2 -146.01(7) 2_665 1_445
Cs1 Si4 O1 Cs2 -75.74(6) 1_445 1_445
Cs1 Si4 O1 Si2 120.0(2) 1_445 .
Cs1 Si4 O1 Si2 49.7(2) 2_665 .
Cs1 Si4 O7 Cs1 59.57(9) 2_665 1_455
Cs1 Si4 O7 Cs1 76.7(2) 1_445 1_455
Cs1 Si4 O7 Cs2 152.16(13) 2_665 1_455
Cs1 Si4 O7 Cs2 169.32(9) 1_445 1_455
Cs1 Si4 O7 Si3 -33.2(4) 1_445 .
Cs1 Si4 O7 Si3 -50.4(2) 2_665 .
Cs1 Si4 O8 Dy1 128.1(5) 1_445 1_445
Cs1 Si4 O8 Dy1 -142.7(5) 2_665 1_445
Cs1 Si4 O8 Cs1 -89.21(12) 1_445 2_665
Cs1 Si4 O8 Cs1 89.21(12) 2_665 1_445
Cs2 Si1 O2 Cs2 -47.1(3) 1_455 .
Cs2 Si1 O2 Cs2 141.68(11) 1_565 .
Cs2 Si1 O2 Cs3 64.09(9) 1_565 2_676
Cs2 Si1 O2 Cs3 -124.70(19) 1_455 2_676
Cs2 Si1 O2 Cs3 -77.59(12) . 2_676
Cs2 Si1 O2 Si4 104.0(3) 1_455 1_665
Cs2 Si1 O2 Si4 151.1(4) . 1_665
Cs2 Si1 O2 Si4 -67.2(3) 1_565 1_665
Cs2 Si1 O4 Cs2 -62.0(3) 1_565 1_455
Cs2 Si1 O4 Cs2 135.82(12) . 1_455
Cs2 Si1 O4 Si3 -70.2(3) . .
Cs2 Si1 O4 Si3 154.0(4) 1_455 .
Cs2 Si1 O4 Si3 91.9(4) 1_565 .
Cs2 Si1 O6 Dy2 -44.4(4) . .
Cs2 Si1 O6 Dy2 68.1(4) 1_455 .
Cs2 Si1 O6 Dy2 -166.2(4) 1_565 .
Cs2 Si1 O6 Cs3 72.25(8) 1_565 2_576
Cs2 Si1 O6 Cs3 -53.47(8) 1_455 2_576
Cs2 Si1 O6 Cs3 -166.04(9) . 2_576
Cs2 Si1 O10 Cs2 -81.1(2) . 1_565
Cs2 Si1 O10 Cs2 132.79(9) 1_455 1_565
Cs2 Si1 O10 Si2 177.2(4) 1_565 1_565
Cs2 Si1 O10 Si2 -50.0(4) 1_455 1_565
Cs2 Si1 O10 Si2 96.1(4) . 1_565
Cs2 Si2 O1 Cs1 -157.04(5) . 1_445
Cs2 Si2 O1 Cs2 -68.24(18) . 1_445
Cs2 Si2 O1 Si4 91.8(2) . .
Cs2 Si2 O3 Cs1 79.44(7) . .
Cs2 Si2 O3 Si3 -156.4(3) . .
Cs2 Si2 O5 Dy1 90.3(3) . 1_545
Cs2 Si2 O5 Cs1 -122.61(10) . 2_665
Cs2 Si2 O5 Cs1 -28.48(14) . .
Cs2 Si3 O3 Cs1 -164.59(4) 1_455 .
Cs2 Si3 O3 Cs2 -69.17(18) 1_455 .
Cs2 Si3 O3 Si2 81.5(3) 1_455 .
Cs2 Si3 O4 Si1 -155.8(4) 1_455 .
Cs2 Si3 O7 Cs1 79.49(8) 1_455 1_455
Cs2 Si3 O7 Si4 -160.6(3) 1_455 .
Cs2 Si3 O9 Dy1 108.0(3) 1_455 .
Cs2 Si3 O9 Cs1 -27.16(14) 1_455 1_455
Cs2 Si3 O9 Cs1 -118.68(8) 1_455 2_665
Cs2 Si4 O1 Cs1 75.74(6) 1_445 1_445
Cs2 Si4 O1 Si2 -164.2(3) 1_445 .
Cs2 Si4 O7 Cs1 -162.13(5) 1_445 1_455
Cs2 Si4 O7 Cs2 -69.55(18) 1_445 1_455
Cs2 Si4 O7 Si3 87.9(2) 1_445 .
Cs2 Si4 O8 Dy1 96.7(4) 1_445 1_445
Cs2 Si4 O8 Cs1 -31.34(13) 1_445 1_445
Cs2 Si4 O8 Cs1 -120.55(9) 1_445 2_665
Cs3 Si4 O1 Cs1 140.88(8) 2_566 1_445
Cs3 Si4 O1 Cs2 65.14(6) 2_566 1_445
Cs3 Si4 O1 Si2 -99.1(2) 2_566 .
Cs3 Si4 O7 Cs1 -159.71(11) 2_566 1_455
Cs3 Si4 O7 Cs2 -67.12(12) 2_566 1_455
Cs3 Si4 O7 Si3 90.4(2) 2_566 .
Cs3 Si4 O8 Dy1 77.6(9) 2_566 1_445
Cs3 Si4 O8 Cs1 -139.7(6) 2_566 2_665
Cs3 Si4 O8 Cs1 -50.5(7) 2_566 1_445
O1 Si2 O3 Cs1 -155.17(12) . .
O1 Si2 O3 Cs2 125.39(12) . .
O1 Si2 O3 Si3 -31.0(3) . .
O1 Si2 O5 Dy1 -87.4(3) . 1_545
O1 Si2 O5 Cs1 153.83(11) . .
O1 Si2 O5 Cs1 59.70(17) . 2_665
O1 Si4 O7 Cs1 139.40(13) . 1_455
O1 Si4 O7 Cs2 -128.01(15) . 1_455
O1 Si4 O7 Si3 29.5(3) . .
O1 Si4 O8 Dy1 158.2(4) . 1_445
O1 Si4 O8 Cs1 30.19(17) . 1_445
O1 Si4 O8 Cs1 -59.03(17) . 2_665
O2 Si1 O4 Cs2 173.95(13) . 1_455
O2 Si1 O4 Si3 -32.1(4) . .
O2 Si1 O6 Dy2 -87.0(4) . .
O2 Si1 O6 Cs3 151.41(13) . 2_576
O2 Si1 O10 Cs2 -69.21(16) . 1_565
O2 Si1 O10 Si2 108.0(4) . 1_565
O2 Si4 O1 Cs1 96.54(13) 1_445 1_445
O2 Si4 O1 Cs2 20.79(15) 1_445 1_445
O2 Si4 O1 Si2 -143.4(2) 1_445 .
O2 Si4 O7 Cs1 -112.24(14) 1_445 1_455
O2 Si4 O7 Cs2 -19.65(19) 1_445 1_455
O2 Si4 O7 Si3 137.8(2) 1_445 .
O2 Si4 O8 Dy1 42.0(5) 1_445 1_445
O2 Si4 O8 Cs1 -175.24(12) 1_445 2_665
O2 Si4 O8 Cs1 -86.03(16) 1_445 1_445
O3 Si2 O1 Cs1 142.98(13) . 1_445
O3 Si2 O1 Cs2 -128.21(16) . 1_445
O3 Si2 O1 Si4 31.9(3) . .
O3 Si2 O5 Dy1 152.7(3) . 1_545
O3 Si2 O5 Cs1 33.91(16) . .
O3 Si2 O5 Cs1 -60.22(18) . 2_665
O3 Si3 O4 Cs2 -129.68(12) . 1_455
O3 Si3 O4 Si1 74.5(3) . .
O3 Si3 O7 Cs1 -148.44(12) . 1_455
O3 Si3 O7 Cs2 132.07(13) . 1_455
O3 Si3 O7 Si4 -28.5(3) . .
O3 Si3 O9 Dy1 -77.1(4) . .
O3 Si3 O9 Cs1 147.82(12) . 1_455
O3 Si3 O9 Cs1 56.30(16) . 2_665
O4 Si1 O2 Cs2 -56.49(18) . .
O4 Si1 O2 Cs3 -134.08(14) . 2_676
O4 Si1 O2 Si4 94.6(3) . 1_665
O4 Si1 O6 Dy2 34.8(5) . .
O4 Si1 O6 Cs3 -86.82(16) . 2_576
O4 Si1 O10 Cs2 175.25(12) . 1_565
O4 Si1 O10 Si2 -7.5(4) . 1_565
O4 Si3 O3 Cs1 -107.02(15) . .
O4 Si3 O3 Cs2 -11.6(2) . .
O4 Si3 O3 Si2 139.1(2) . .
O4 Si3 O7 Cs1 98.29(13) . 1_455
O4 Si3 O7 Cs2 18.80(15) . 1_455
O4 Si3 O7 Si4 -141.8(2) . .
O4 Si3 O9 Dy1 47.8(4) . .
O4 Si3 O9 Cs1 -87.30(16) . 1_455
O4 Si3 O9 Cs1 -178.82(12) . 2_665
O5 Si2 O1 Cs1 20.37(18) . 1_445
O5 Si2 O1 Cs2 109.18(18) . 1_445
O5 Si2 O1 Si4 -90.7(2) . .
O5 Si2 O3 Cs1 -31.58(16) . .
O5 Si2 O3 Cs2 -111.01(15) . .
O5 Si2 O3 Si3 92.6(3) . .
O6 Si1 O2 Cs2 68.01(18) . .
O6 Si1 O2 Cs3 -9.58(18) . 2_676
O6 Si1 O2 Si4 -140.9(3) . 1_665
O6 Si1 O4 Cs2 49.9(2) . 1_455
O6 Si1 O4 Si3 -156.2(3) . .
O6 Si1 O10 Cs2 51.8(2) . 1_565
O6 Si1 O10 Si2 -131.0(4) . 1_565
O7 Si3 O3 Cs1 143.06(13) . .
O7 Si3 O3 Cs2 -121.52(16) . .
O7 Si3 O3 Si2 29.1(3) . .
O7 Si3 O4 Cs2 -18.27(15) . 1_455
O7 Si3 O4 Si1 -174.1(3) . .
O7 Si3 O9 Dy1 164.6(3) . .
O7 Si3 O9 Cs1 -62.03(16) . 2_665
O7 Si3 O9 Cs1 29.49(17) . 1_455
O7 Si4 O1 Cs1 -151.13(11) . 1_445
O7 Si4 O1 Cs2 133.12(12) . 1_445
O7 Si4 O1 Si2 -31.1(3) . .
O7 Si4 O8 Dy1 -82.3(4) . 1_445
O7 Si4 O8 Cs1 149.61(12) . 1_445
O7 Si4 O8 Cs1 60.40(17) . 2_665
O8 Si4 O1 Cs1 -27.92(16) . 1_445
O8 Si4 O1 Cs2 -103.66(16) . 1_445
O8 Si4 O1 Si2 92.1(3) . .
O8 Si4 O7 Cs1 16.64(19) . 1_455
O8 Si4 O7 Cs2 109.23(18) . 1_455
O8 Si4 O7 Si3 -93.3(3) . .
O9 Si3 O3 Cs1 21.61(19) . .
O9 Si3 O3 Cs2 117.03(18) . .
O9 Si3 O3 Si2 -92.3(3) . .
O9 Si3 O4 Cs2 102.79(15) . 1_455
O9 Si3 O4 Si1 -53.0(4) . .
O9 Si3 O7 Cs1 -25.55(15) . 1_455
O9 Si3 O7 Cs2 -105.04(15) . 1_455
O9 Si3 O7 Si4 94.4(3) . .
O10 Si1 O2 Cs2 -172.41(13) . .
O10 Si1 O2 Cs3 110.01(14) . 2_676
O10 Si1 O2 Si4 -21.3(3) . 1_665
O10 Si1 O4 Cs2 -71.76(18) . 1_455
O10 Si1 O4 Si3 82.2(3) . .
O10 Si1 O6 Dy2 155.7(4) . .
O10 Si1 O6 Cs3 34.06(18) . 2_576
O10 Si2 O1 Cs1 -107.07(14) 1_545 1_445
O10 Si2 O1 Cs2 -18.3(2) 1_545 1_445
O10 Si2 O1 Si4 141.8(2) 1_545 .
O10 Si2 O3 Cs1 91.80(13) 1_545 .
O10 Si2 O3 Cs2 12.36(15) 1_545 .
O10 Si2 O3 Si3 -144.1(2) 1_545 .
O10 Si2 O5 Dy1 36.2(4) 1_545 1_545
O10 Si2 O5 Cs1 -82.59(15) 1_545 .
O10 Si2 O5 Cs1 -176.72(13) 1_545 2_665

loop_
_twin_individual_id
_twin_individual_mass_fraction_refined
1 0.8743(10)
2 0.1257(10)
